data_2007608
loop_
_publ_author_name
'Briggs, Andrew D.'
'Clegg, William'
'Elsegood, Mark R.J.'
'Frampton, Christopher S.'
'Jackson, Richard F.W.'

_publ_section_title
;
 Conformational Variations in Vinylsulfoximines
;
_journal_issue 9
_journal_name_full 'Acta Crystallographica Section C'
_journal_page_first 1335
_journal_page_last 1341
_journal_paper_doi 10.1107/S0108270198004508
_journal_volume 54
_journal_year 1998
_chemical_formula_moiety 'C24 H37 N O3 S2 Si2'
_chemical_formula_sum 'C24 H37 N O3 S2 Si2'
_chemical_formula_weight 507.85
_chemical_name_systematic
;
 (E)-S-(2-trimethylsilylphenyl)-S-(3-methyl-1-trimethylsilylbut-1-enyl)-
N-(p-tolylsulfonyl)sulfoximine
;
_space_group_IT_number 2
_symmetry_cell_setting triclinic
_symmetry_space_group_name_Hall '-P 1'
_symmetry_space_group_name_H-M 'P -1'
_audit_creation_method SHELXL97
_cell_angle_alpha 97.05(3)
_cell_angle_beta 91.78(3)
_cell_angle_gamma 99.83(3)
_cell_formula_units_Z 4
_cell_length_a 13.876(7)
_cell_length_b 21.926(8)
_cell_length_c 9.363(2)
_cell_measurement_reflns_used 25
_cell_measurement_temperature 293(2)
_cell_measurement_theta_max 19.60
_cell_measurement_theta_min 17.10
_cell_volume 2781.7(19)
_computing_cell_refinement MSC/AFC
_computing_data_collection MSC/AFC
_computing_data_reduction MSC/AFC
_computing_molecular_graphics SHELXTL
_computing_publication_material 'SHELXTL and local programs'
_computing_structure_refinement SHELXTL
_computing_structure_solution 'SHELXTL (Sheldrick, 1994)'
_diffrn_ambient_temperature 293(2)
_diffrn_measured_fraction_theta_full 0.994
_diffrn_measured_fraction_theta_max 0.994
_diffrn_measurement_device_type 'Rigaku AFC7R diffractometer'
_diffrn_measurement_method '\w/2\q scans'
_diffrn_radiation_monochromator graphite
_diffrn_radiation_source 'fine-focus sealed tube'
_diffrn_radiation_type MoK\a
_diffrn_radiation_wavelength 0.71069
_diffrn_reflns_av_R_equivalents 0.000
_diffrn_reflns_av_sigmaI/netI 0.038
_diffrn_reflns_limit_h_max 17
_diffrn_reflns_limit_h_min 0
_diffrn_reflns_limit_k_max 27
_diffrn_reflns_limit_k_min -27
_diffrn_reflns_limit_l_max 11
_diffrn_reflns_limit_l_min -11
_diffrn_reflns_number 12102
_diffrn_reflns_theta_full 27.02
_diffrn_reflns_theta_max 27.02
_diffrn_reflns_theta_min 2.50
_diffrn_standards_decay_% 0.8
_diffrn_standards_interval_count 150
_diffrn_standards_number 3
_exptl_absorpt_coefficient_mu 0.302
_exptl_absorpt_correction_type none
_exptl_crystal_colour colourless
_exptl_crystal_density_diffrn 1.213
_exptl_crystal_density_method 'not measured'
_exptl_crystal_description block
_exptl_crystal_F_000 1088
_exptl_crystal_size_max 0.4
_exptl_crystal_size_mid 0.4
_exptl_crystal_size_min 0.2
_refine_diff_density_max 0.406
_refine_diff_density_min -0.496
_refine_ls_extinction_coef 0.0019(3)
_refine_ls_extinction_method SHELXTL
_refine_ls_goodness_of_fit_ref 1.044
_refine_ls_hydrogen_treatment 'H atoms riding'
_refine_ls_matrix_type full
_refine_ls_number_parameters 596
_refine_ls_number_reflns 12102
_refine_ls_number_restraints 0
_refine_ls_restrained_S_all 1.044
_refine_ls_R_factor_all 0.057
_refine_ls_R_factor_gt 0.036
_refine_ls_shift/su_max 0.006
_refine_ls_shift/su_mean 0.000
_refine_ls_structure_factor_coef Fsqd
_refine_ls_weighting_details 'w = 1/[\s^2^(Fo^2^)+(0.0582P)^2^+0.8605P] where P=(Fo^2^+2Fc^2^)/3'
_refine_ls_weighting_scheme calc
_refine_ls_wR_factor_ref 0.109
_reflns_number_gt 9505
_reflns_number_total 12102
_reflns_threshold_expression I>2\s(I)
_cod_data_source_file fg1428.cif
_cod_data_source_block csf26
_cod_original_cell_volume 2781.7(18)
_cod_database_code 2007608

loop_
_symmetry_equiv_pos_as_xyz
'x, y, z'
'-x, -y, -z'

loop_
_atom_site_label
_atom_site_fract_x
_atom_site_fract_y
_atom_site_fract_z
_atom_site_U_iso_or_equiv
_atom_site_adp_type
_atom_site_calc_flag
_atom_site_refinement_flags
_atom_site_disorder_assembly
_atom_site_disorder_group
_atom_site_type_symbol
N1 .69845(10) .44269(7) .26767(15) .0193(3) Uani d . . . N
S1 .71069(3) .40193(2) .11344(4) .02049(10) Uani d . . . S
O1 .61501(10) .36853(7) .06314(15) .0307(3) Uani d . . . O
O2 .76514(10) .44010(6) .01780(13) .0279(3) Uani d . . . O
C1 .78102(12) .34648(8) .15878(18) .0194(3) Uani d . . . C
C2 .87552(13) .36668(8) .22029(19) .0215(4) Uani d . . . C
H2 .9015 .4091 .2380 .026 Uiso calc R . . H
C3 .93023(13) .32281(9) .25473(19) .0234(4) Uani d . . . C
H3 .9932 .3361 .2965 .028 Uiso calc R . . H
C4 .89294(14) .25913(9) .2281(2) .0252(4) Uani d . . . C
C5 .79886(14) .24014(9) .1651(2) .0277(4) Uani d . . . C
H5 .7731 .1978 .1462 .033 Uiso calc R . . H
C6 .74262(13) .28342(9) .1297(2) .0248(4) Uani d . . . C
H6 .6799 .2702 .0870 .030 Uiso calc R . . H
C7 .95382(17) .21165(10) .2640(2) .0378(5) Uani d . . . C
H7A 1.0162 .2328 .3068 .057 Uiso calc R . . H
H7B .9634 .1855 .1775 .057 Uiso calc R . . H
H7C .9206 .1865 .3306 .057 Uiso calc R . . H
S2 .75792(3) .510161(19) .30452(4) .01713(9) Uani d . . . S
O3 .86386(9) .51901(6) .31351(13) .0221(3) Uani d . . . O
C8 .71852(12) .55938(8) .18448(17) .0183(3) Uani d . . . C
C9 .61826(13) .54569(9) .14660(19) .0222(4) Uani d . . . C
H9 .5798 .5106 .1749 .027 Uiso calc R . . H
C10 .57647(13) .58452(9) .06686(19) .0254(4) Uani d . . . C
H10 .5097 .5761 .0418 .030 Uiso calc R . . H
C11 .63553(14) .63600(9) .02505(19) .0255(4) Uani d . . . C
H11 .6081 .6629 -.0269 .031 Uiso calc R . . H
C12 .73539(13) .64789(9) .05998(19) .0233(4) Uani d . . . C
H12 .7735 .6821 .0276 .028 Uiso calc R . . H
C13 .78195(12) .61046(8) .14249(17) .0178(3) Uani d . . . C
Si1 .92074(3) .63591(2) .18063(5) .01984(11) Uani d . . . Si
C14 .99428(14) .57695(10) .1082(2) .0293(4) Uani d . . . C
H14A 1.0607 .5970 .1007 .044 Uiso calc R . . H
H14B .9673 .5577 .0146 .044 Uiso calc R . . H
H14C .9928 .5457 .1718 .044 Uiso calc R . . H
C15 .95623(15) .70500(9) .0822(2) .0310(4) Uani d . . . C
H15A .9258 .7388 .1234 .047 Uiso calc R . . H
H15B .9350 .6940 -.0176 .047 Uiso calc R . . H
H15C 1.0261 .7177 .0904 .047 Uiso calc R . . H
C16 .94768(15) .66332(10) .3772(2) .0313(4) Uani d . . . C
H16A 1.0153 .6827 .3934 .047 Uiso calc R . . H
H16B .9348 .6284 .4305 .047 Uiso calc R . . H
H16C .9068 .6930 .4086 .047 Uiso calc R . . H
C17 .71842(12) .53410(8) .47672(18) .0194(3) Uani d . . . C
C18 .68007(13) .58643(9) .49357(19) .0231(4) Uani d . . . C
H18 .6705 .6047 .4110 .028 Uiso calc R . . H
C19 .65088(14) .61853(9) .63256(19) .0240(4) Uani d . . . C
H19 .6675 .5962 .7117 .029 Uiso calc R . . H
C20 .54019(15) .61753(11) .6256(2) .0342(5) Uani d . . . C
H20A .5214 .6367 .7158 .051 Uiso calc R . . H
H20B .5064 .5751 .6069 .051 Uiso calc R . . H
H20C .5234 .6402 .5496 .051 Uiso calc R . . H
C21 .70801(17) .68539(9) .6585(2) .0377(5) Uani d . . . C
H21A .6920 .7056 .7494 .057 Uiso calc R . . H
H21B .6908 .7080 .5827 .057 Uiso calc R . . H
H21C .7770 .6846 .6597 .057 Uiso calc R . . H
Si2 .74802(4) .48897(2) .63111(5) .01986(11) Uani d . . . Si
C22 .84262(14) .54195(9) .7538(2) .0297(4) Uani d . . . C
H22A .8210 .5809 .7801 .045 Uiso calc R . . H
H22B .9028 .5492 .7058 .045 Uiso calc R . . H
H22C .8529 .5231 .8390 .045 Uiso calc R . . H
C23 .63236(14) .46685(9) .7228(2) .0284(4) Uani d . . . C
H23A .6439 .4418 .7966 .043 Uiso calc R . . H
H23B .5830 .4435 .6537 .043 Uiso calc R . . H
H23C .6106 .5039 .7654 .043 Uiso calc R . . H
C24 .79782(16) .41751(10) .5676(2) .0328(4) Uani d . . . C
H24A .8551 .4286 .5149 .049 Uiso calc R . . H
H24B .7492 .3890 .5061 .049 Uiso calc R . . H
H24C .8149 .3981 .6490 .049 Uiso calc R . . H
N2 .82927(11) .05319(7) .72359(16) .0231(3) Uani d . . . N
S3 .81868(3) .10127(2) .86748(5) .02363(11) Uani d . . . S
O4 .91493(10) .13690(7) .90272(15) .0333(3) Uani d . . . O
O5 .76951(11) .06947(6) .97790(14) .0317(3) Uani d . . . O
C25 .74407(14) .15272(8) .81273(19) .0250(4) Uani d . . . C
C26 .64455(15) .14111(9) .8330(2) .0301(4) Uani d . . . C
H26 .6166 .1056 .8719 .036 Uiso calc R . . H
C27 .58698(16) .18306(10) .7947(2) .0367(5) Uani d . . . C
H27 .5201 .1753 .8084 .044 Uiso calc R . . H
C28 .62689(18) .23604(10) .7366(3) .0412(6) Uani d . . . C
C29 .72665(19) .24585(10) .7137(3) .0450(6) Uani d . . . C
H29 .7543 .2808 .6723 .054 Uiso calc R . . H
C30 .78564(16) .20477(9) .7512(2) .0355(5) Uani d . . . C
H30 .8522 .2120 .7353 .043 Uiso calc R . . H
C31 .5645(2) .28286(12) .7007(3) .0619(8) Uani d . . . C
H31A .5688 .3155 .7803 .093 Uiso calc R . . H
H31B .4976 .2624 .6826 .093 Uiso calc R . . H
H31C .5875 .3005 .6165 .093 Uiso calc R . . H
S4 .75149(3) -.007586(19) .68642(4) .01842(10) Uani d . . . S
O6 .64918(9) -.00195(6) .68007(13) .0240(3) Uani d . . . O
C32 .76949(13) -.06273(8) .80526(18) .0209(3) Uani d . . . C
C33 .86439(14) -.05602(9) .86630(19) .0266(4) Uani d . . . C
H33 .9114 -.0218 .8530 .032 Uiso calc R . . H
C34 .88782(16) -.10096(11) .9471(2) .0346(5) Uani d . . . C
H34 .9509 -.0973 .9878 .042 Uiso calc R . . H
C35 .81710(18) -.15092(10) .9664(2) .0384(5) Uani d . . . C
H35 .8327 -.1814 1.0194 .046 Uiso calc R . . H
C36 .72263(17) -.15617(9) .9073(2) .0332(5) Uani d . . . C
H36 .6759 -.1900 .9240 .040 Uiso calc R . . H
C37 .69443(14) -.11245(8) .82308(19) .0236(4) Uani d . . . C
Si3 .55953(4) -.12723(3) .75561(6) .03001(13) Uani d . . . Si
C38 .49511(15) -.07034(11) .8599(2) .0360(5) Uani d . . . C
H38A .5172 -.0650 .9595 .054 Uiso calc R . . H
H38B .4258 -.0856 .8509 .054 Uiso calc R . . H
H38C .5090 -.0310 .8231 .054 Uiso calc R . . H
C39 .50477(19) -.20675(11) .7970(3) .0558(7) Uani d . . . C
H39A .5077 -.2073 .8994 .084 Uiso calc R . . H
H39B .5408 -.2369 .7521 .084 Uiso calc R . . H
H39C .4377 -.2169 .7606 .084 Uiso calc R . . H
C40 .54100(16) -.13155(12) .5558(2) .0432(6) Uani d . . . C
H40A .5587 -.0906 .5280 .065 Uiso calc R . . H
H40B .4735 -.1477 .5276 .065 Uiso calc R . . H
H40C .5813 -.1586 .5093 .065 Uiso calc R . . H
C41 .78521(13) -.03774(8) .51473(18) .0206(3) Uani d . . . C
C42 .81293(13) -.09352(9) .50327(19) .0236(4) Uani d . . . C
H42 .8163 -.1114 .5880 .028 Uiso calc R . . H
C43 .83933(14) -.13070(8) .36883(19) .0242(4) Uani d . . . C
H43 .8328 -.1077 .2868 .029 Uiso calc R . . H
C44 .94557(16) -.14023(11) .3866(2) .0388(5) Uani d . . . C
H44A .9884 -.1004 .3983 .058 Uiso calc R . . H
H44B .9618 -.1655 .3026 .058 Uiso calc R . . H
H44C .9532 -.1608 .4700 .058 Uiso calc R . . H
C45 .76927(17) -.19310(10) .3428(2) .0379(5) Uani d . . . C
H45A .7718 -.2145 .4260 .057 Uiso calc R . . H
H45B .7881 -.2181 .2604 .057 Uiso calc R . . H
H45C .7038 -.1860 .3256 .057 Uiso calc R . . H
Si4 .77101(4) .00939(2) .35787(5) .02293(12) Uani d . . . Si
C46 .67632(15) -.03896(10) .2266(2) .0317(4) Uani d . . . C
H46A .6142 -.0445 .2701 .048 Uiso calc R . . H
H46B .6944 -.0790 .1994 .048 Uiso calc R . . H
H46C .6715 -.0184 .1426 .048 Uiso calc R . . H
C47 .89269(15) .02452(10) .2777(2) .0319(4) Uani d . . . C
H47A .8874 .0458 .1949 .048 Uiso calc R . . H
H47B .9139 -.0144 .2492 .048 Uiso calc R . . H
H47C .9394 .0499 .3477 .048 Uiso calc R . . H
C48 .73188(17) .08491(10) .4194(2) .0352(5) Uani d . . . C
H48A .7819 .1106 .4840 .053 Uiso calc R . . H
H48B .6721 .0772 .4684 .053 Uiso calc R . . H
H48C .7214 .1059 .3376 .053 Uiso calc R . . H

loop_
_atom_site_aniso_label
_atom_site_aniso_U_11
_atom_site_aniso_U_22
_atom_site_aniso_U_33
_atom_site_aniso_U_12
_atom_site_aniso_U_13
_atom_site_aniso_U_23
N1 .0215(7) .0190(7) .0178(7) .0042(6) .0021(5) .0028(6)
S1 .0214(2) .0235(2) .0173(2) .00744(16) -.00247(16) .00147(16)
O1 .0250(7) .0331(8) .0325(7) .0097(6) -.0105(6) -.0054(6)
O2 .0383(8) .0312(7) .0188(6) .0146(6) .0055(5) .0084(5)
C1 .0208(8) .0200(8) .0177(8) .0045(7) .0004(6) .0015(6)
C2 .0230(9) .0203(9) .0213(9) .0054(7) -.0001(7) .0009(7)
C3 .0215(8) .0280(9) .0212(9) .0075(7) -.0017(7) .0020(7)
C4 .0316(10) .0253(9) .0211(9) .0114(8) .0020(7) .0039(7)
C5 .0346(10) .0206(9) .0273(10) .0032(8) .0003(8) .0038(7)
C6 .0229(9) .0251(9) .0250(9) .0012(7) -.0014(7) .0020(7)
C7 .0467(13) .0306(11) .0396(12) .0179(10) -.0075(10) .0050(9)
S2 .0182(2) .0195(2) .01492(19) .00534(15) .00057(15) .00448(15)
O3 .0182(6) .0270(7) .0222(6) .0054(5) -.0009(5) .0059(5)
C8 .0198(8) .0228(9) .0133(7) .0067(7) -.0002(6) .0026(6)
C9 .0204(8) .0268(9) .0202(8) .0050(7) .0007(7) .0051(7)
C10 .0204(8) .0362(11) .0215(9) .0109(8) -.0016(7) .0039(8)
C11 .0291(9) .0324(10) .0191(8) .0147(8) -.0015(7) .0077(7)
C12 .0276(9) .0233(9) .0211(9) .0077(7) .0028(7) .0064(7)
C13 .0227(8) .0183(8) .0132(7) .0064(6) .0011(6) .0011(6)
Si1 .0197(2) .0209(2) .0183(2) .00323(18) .00050(18) .00077(18)
C14 .0249(9) .0343(11) .0295(10) .0101(8) .0019(8) .0004(8)
C15 .0325(10) .0279(10) .0318(10) .0010(8) .0038(8) .0059(8)
C16 .0354(11) .0304(10) .0248(10) .0032(8) -.0030(8) -.0041(8)
C17 .0225(8) .0216(9) .0142(8) .0028(7) .0010(6) .0036(6)
C18 .0283(9) .0246(9) .0179(8) .0069(7) .0018(7) .0051(7)
C19 .0306(10) .0242(9) .0190(9) .0090(7) .0034(7) .0039(7)
C20 .0339(11) .0431(12) .0274(10) .0148(9) .0025(8) .0000(9)
C21 .0500(13) .0257(11) .0364(12) .0045(9) .0133(10) .0002(9)
Si2 .0228(2) .0213(2) .0158(2) .00387(18) -.00134(18) .00472(18)
C22 .0278(10) .0325(11) .0274(10) .0033(8) -.0078(8) .0037(8)
C23 .0282(10) .0317(10) .0250(9) -.0012(8) .0008(7) .0119(8)
C24 .0472(12) .0300(10) .0253(10) .0156(9) -.0002(9) .0084(8)
N2 .0277(8) .0195(7) .0207(7) .0016(6) .0007(6) .0006(6)
S3 .0292(2) .0216(2) .0196(2) .00636(18) -.00462(17) -.00002(17)
O4 .0325(8) .0295(7) .0350(8) .0066(6) -.0122(6) -.0053(6)
O5 .0482(9) .0303(7) .0201(6) .0148(6) .0030(6) .0053(5)
C25 .0314(10) .0210(9) .0215(9) .0055(7) -.0044(7) -.0006(7)
C26 .0340(10) .0283(10) .0290(10) .0092(8) .0017(8) .0019(8)
C27 .0356(11) .0381(12) .0366(11) .0151(9) -.0064(9) -.0041(9)
C28 .0533(14) .0268(11) .0423(13) .0158(10) -.0230(11) -.0063(9)
C29 .0561(15) .0252(11) .0520(14) .0022(10) -.0168(12) .0105(10)
C30 .0374(11) .0269(10) .0404(12) -.0002(8) -.0075(9) .0081(9)
C31 .0763(19) .0372(14) .0726(19) .0273(13) -.0362(16) -.0057(13)
S4 .0207(2) .0188(2) .0166(2) .00598(16) -.00074(15) .00240(15)
O6 .0229(6) .0271(7) .0238(6) .0095(5) -.0018(5) .0035(5)
C32 .0244(9) .0249(9) .0156(8) .0109(7) .0013(6) .0028(7)
C33 .0267(9) .0343(11) .0206(9) .0131(8) -.0020(7) .0010(8)
C34 .0415(12) .0450(12) .0226(10) .0265(10) -.0057(8) .0006(9)
C35 .0641(15) .0378(12) .0227(10) .0299(11) .0055(9) .0107(9)
C36 .0505(13) .0251(10) .0285(10) .0131(9) .0141(9) .0089(8)
C37 .0304(9) .0224(9) .0201(8) .0102(7) .0087(7) .0019(7)
Si3 .0251(3) .0284(3) .0340(3) .0018(2) .0086(2) -.0034(2)
C38 .0260(10) .0433(13) .0382(12) .0097(9) .0061(8) -.0033(9)
C39 .0450(14) .0391(14) .080(2) -.0037(11) .0211(13) .0040(13)
C40 .0288(11) .0557(15) .0367(12) -.0016(10) .0002(9) -.0139(10)
C41 .0236(8) .0221(9) .0155(8) .0037(7) -.0003(6) .0013(6)
C42 .0291(9) .0248(9) .0183(8) .0071(7) .0024(7) .0046(7)
C43 .0313(10) .0235(9) .0195(9) .0082(7) .0052(7) .0043(7)
C44 .0380(12) .0467(13) .0333(11) .0174(10) .0030(9) -.0019(10)
C45 .0490(13) .0263(11) .0360(11) .0014(9) .0157(10) -.0021(9)
Si4 .0297(3) .0219(3) .0175(2) .0050(2) -.00265(19) .00452(19)
C46 .0373(11) .0326(11) .0251(10) .0080(9) -.0076(8) .0035(8)
C47 .0390(11) .0304(11) .0255(10) .0006(8) .0021(8) .0080(8)
C48 .0508(13) .0303(11) .0285(10) .0145(9) -.0021(9) .0096(8)

loop_
_atom_type_symbol
_atom_type_description
_atom_type_scat_dispersion_real
_atom_type_scat_dispersion_imag
_atom_type_scat_source
C C 0.0033 0.0016 'International Tables Vol C Tables 4.2.6.8 and 6.1.1.4'
H H 0.0000 0.0000 'International Tables Vol C Tables 4.2.6.8 and 6.1.1.4'
N N 0.0061 0.0033 'International Tables Vol C Tables 4.2.6.8 and 6.1.1.4'
O O 0.0106 0.0060 'International Tables Vol C Tables 4.2.6.8 and 6.1.1.4'
Si Si 0.0817 0.0704 'International Tables Vol C Tables 4.2.6.8 and 6.1.1.4'
S S 0.1246 0.1234 'International Tables Vol C Tables 4.2.6.8 and 6.1.1.4'

loop_
_geom_angle_atom_site_label_1
_geom_angle_atom_site_label_2
_geom_angle_atom_site_label_3
_geom_angle
S2 N1 S1 119.75(9)
O1 S1 O2 117.83(9)
O1 S1 N1 107.09(9)
O2 S1 N1 111.24(8)
O1 S1 C1 107.40(9)
O2 S1 C1 108.37(8)
N1 S1 C1 103.98(8)
C6 C1 C2 120.72(16)
C6 C1 S1 119.72(14)
C2 C1 S1 119.54(14)
C3 C2 C1 119.08(17)
C2 C3 C4 121.34(17)
C5 C4 C3 118.47(17)
C5 C4 C7 120.62(18)
C3 C4 C7 120.90(18)
C4 C5 C6 121.13(18)
C1 C6 C5 119.25(17)
O3 S2 N1 118.86(8)
O3 S2 C17 108.17(8)
N1 S2 C17 102.48(8)
O3 S2 C8 109.74(8)
N1 S2 C8 109.67(8)
C17 S2 C8 107.13(8)
C9 C8 C13 123.46(16)
C9 C8 S2 114.00(13)
C13 C8 S2 122.33(13)
C10 C9 C8 119.74(17)
C11 C10 C9 118.97(17)
C10 C11 C12 120.53(17)
C11 C12 C13 123.06(17)
C8 C13 C12 114.19(16)
C8 C13 Si1 129.54(13)
C12 C13 Si1 116.27(13)
C14 Si1 C16 113.31(10)
C14 Si1 C15 106.14(10)
C16 Si1 C15 107.28(10)
C14 Si1 C13 114.19(9)
C16 Si1 C13 109.73(9)
C15 Si1 C13 105.59(9)
C18 C17 S2 117.59(13)
C18 C17 Si2 124.54(13)
S2 C17 Si2 117.43(10)
C17 C18 C19 126.55(16)
C18 C19 C21 109.01(16)
C18 C19 C20 109.68(16)
C21 C19 C20 111.34(17)
C22 Si2 C24 108.18(10)
C22 Si2 C23 111.85(10)
C24 Si2 C23 109.41(10)
C22 Si2 C17 107.13(9)
C24 Si2 C17 112.81(9)
C23 Si2 C17 107.51(9)
S4 N2 S3 119.27(10)
O4 S3 O5 118.03(9)
O4 S3 N2 105.48(9)
O5 S3 N2 111.92(8)
O4 S3 C25 107.34(9)
O5 S3 C25 107.54(9)
N2 S3 C25 105.84(9)
C26 C25 C30 120.52(18)
C26 C25 S3 119.62(15)
C30 C25 S3 119.85(16)
C25 C26 C27 119.3(2)
C28 C27 C26 121.4(2)
C27 C28 C29 118.3(2)
C27 C28 C31 121.1(2)
C29 C28 C31 120.6(2)
C30 C29 C28 121.4(2)
C29 C30 C25 119.1(2)
O6 S4 N2 118.21(9)
O6 S4 C41 109.90(8)
N2 S4 C41 102.13(9)
O6 S4 C32 109.12(8)
N2 S4 C32 110.17(9)
C41 S4 C32 106.56(8)
C33 C32 C37 123.46(17)
C33 C32 S4 115.39(14)
C37 C32 S4 120.87(14)
C34 C33 C32 119.28(19)
C35 C34 C33 119.4(2)
C34 C35 C36 120.48(19)
C35 C36 C37 122.8(2)
C32 C37 C36 114.49(18)
C32 C37 Si3 129.26(14)
C36 C37 Si3 116.21(15)
C38 Si3 C40 114.18(11)
C38 Si3 C39 107.40(12)
C40 Si3 C39 104.74(13)
C38 Si3 C37 109.30(9)
C40 Si3 C37 113.93(9)
C39 Si3 C37 106.71(11)
C42 C41 S4 116.98(14)
C42 C41 Si4 125.24(14)
S4 C41 Si4 117.64(10)
C41 C42 C43 127.36(17)
C42 C43 C45 108.96(16)
C42 C43 C44 109.26(16)
C45 C43 C44 111.11(17)
C48 Si4 C46 109.38(10)
C48 Si4 C47 109.55(10)
C46 Si4 C47 111.68(10)
C48 Si4 C41 111.82(9)
C46 Si4 C41 107.29(9)
C47 Si4 C41 107.11(9)

loop_
_geom_bond_atom_site_label_1
_geom_bond_atom_site_label_2
_geom_bond_site_symmetry_2
_geom_bond_distance
_geom_bond_publ_flag
N1 S2 . 1.5585(16) ?
N1 S1 . 1.6318(15) ?
S1 O1 . 1.4371(15) ?
S1 O2 . 1.4434(14) ?
S1 C1 . 1.7656(18) ?
C1 C6 . 1.384(2) ?
C1 C2 . 1.393(2) ?
C2 C3 . 1.384(2) ?
C3 C4 . 1.393(3) ?
C4 C5 . 1.390(3) ?
C4 C7 . 1.510(3) ?
C5 C6 . 1.390(3) ?
S2 O3 . 1.4480(14) ?
S2 C17 . 1.7666(18) ?
S2 C8 . 1.7854(18) ?
C8 C9 . 1.397(2) ?
C8 C13 . 1.406(2) ?
C9 C10 . 1.384(3) ?
C10 C11 . 1.383(3) ?
C11 C12 . 1.387(3) ?
C12 C13 . 1.412(2) ?
C13 Si1 . 1.921(2) ?
Si1 C14 . 1.858(2) ?
Si1 C16 . 1.870(2) ?
Si1 C15 . 1.871(2) ?
C17 C18 . 1.339(3) ?
C17 Si2 . 1.9212(18) ?
C18 C19 . 1.503(2) ?
C19 C21 . 1.530(3) ?
C19 C20 . 1.532(3) ?
Si2 C22 . 1.858(2) ?
Si2 C24 . 1.858(2) ?
Si2 C23 . 1.863(2) ?
N2 S4 . 1.5600(17) ?
N2 S3 . 1.6323(16) ?
S3 O4 . 1.4339(16) ?
S3 O5 . 1.4418(15) ?
S3 C25 . 1.765(2) ?
C25 C26 . 1.384(3) ?
C25 C30 . 1.387(3) ?
C26 C27 . 1.388(3) ?
C27 C28 . 1.380(3) ?
C28 C29 . 1.392(4) ?
C28 C31 . 1.512(3) ?
C29 C30 . 1.384(3) ?
S4 O6 . 1.4458(14) ?
S4 C41 . 1.7697(18) ?
S4 C32 . 1.7828(18) ?
C32 C33 . 1.396(3) ?
C32 C37 . 1.403(3) ?
C33 C34 . 1.388(3) ?
C34 C35 . 1.374(3) ?
C35 C36 . 1.387(3) ?
C36 C37 . 1.410(3) ?
C37 Si3 . 1.918(2) ?
Si3 C38 . 1.856(2) ?
Si3 C40 . 1.869(2) ?
Si3 C39 . 1.871(3) ?
C41 C42 . 1.336(3) ?
C41 Si4 . 1.9203(19) ?
C42 C43 . 1.504(2) ?
C43 C45 . 1.525(3) ?
C43 C44 . 1.531(3) ?
Si4 C48 . 1.860(2) ?
Si4 C46 . 1.862(2) ?
Si4 C47 . 1.864(2) ?

loop_
_geom_torsion_atom_site_label_1
_geom_torsion_atom_site_label_2
_geom_torsion_atom_site_label_3
_geom_torsion_atom_site_label_4
_geom_torsion
S2 N1 S1 O1 -140.47(10)
S2 N1 S1 O2 -10.42(13)
S2 N1 S1 C1 106.01(11)
O1 S1 C1 C6 5.92(17)
O2 S1 C1 C6 -122.36(15)
N1 S1 C1 C6 119.22(15)
O1 S1 C1 C2 -175.63(14)
O2 S1 C1 C2 56.08(16)
N1 S1 C1 C2 -62.34(16)
C6 C1 C2 C3 -1.2(3)
S1 C1 C2 C3 -179.66(13)
C1 C2 C3 C4 0.5(3)
C2 C3 C4 C5 0.2(3)
C2 C3 C4 C7 179.08(18)
C3 C4 C5 C6 -0.3(3)
C7 C4 C5 C6 -179.12(19)
C2 C1 C6 C5 1.2(3)
S1 C1 C6 C5 179.62(14)
C4 C5 C6 C1 -0.4(3)
S1 N1 S2 O3 -61.83(13)
S1 N1 S2 C17 179.05(10)
S1 N1 S2 C8 65.51(12)
O3 S2 C8 C9 168.16(12)
N1 S2 C8 C9 35.88(15)
C17 S2 C8 C9 -74.63(15)
O3 S2 C8 C13 -16.92(17)
N1 S2 C8 C13 -149.20(14)
C17 S2 C8 C13 100.29(15)
C13 C8 C9 C10 -1.8(3)
S2 C8 C9 C10 173.03(14)
C8 C9 C10 C11 0.6(3)
C9 C10 C11 C12 1.3(3)
C10 C11 C12 C13 -2.1(3)
C9 C8 C13 C12 1.0(2)
S2 C8 C13 C12 -173.42(12)
C9 C8 C13 Si1 -178.83(13)
S2 C8 C13 Si1 6.7(2)
C11 C12 C13 C8 0.9(3)
C11 C12 C13 Si1 -179.19(14)
C8 C13 Si1 C14 60.56(18)
C12 C13 Si1 C14 -119.29(14)
C8 C13 Si1 C16 -67.90(18)
C12 C13 Si1 C16 112.25(14)
C8 C13 Si1 C15 176.77(16)
C12 C13 Si1 C15 -3.07(15)
O3 S2 C17 C18 109.98(15)
N1 S2 C17 C18 -123.66(15)
C8 S2 C17 C18 -8.26(17)
O3 S2 C17 Si2 -62.69(12)
N1 S2 C17 Si2 63.68(11)
C8 S2 C17 Si2 179.08(9)
S2 C17 C18 C19 -173.75(15)
Si2 C17 C18 C19 -1.7(3)
C17 C18 C19 C21 121.6(2)
C17 C18 C19 C20 -116.2(2)
C18 C17 Si2 C22 -62.39(18)
S2 C17 Si2 C22 109.71(12)
C18 C17 Si2 C24 178.68(16)
S2 C17 Si2 C24 -9.22(14)
C18 C17 Si2 C23 57.97(18)
S2 C17 Si2 C23 -129.92(11)
S4 N2 S3 O4 158.11(10)
S4 N2 S3 O5 28.54(14)
S4 N2 S3 C25 -88.32(12)
O4 S3 C25 C26 -151.50(15)
O5 S3 C25 C26 -23.56(18)
N2 S3 C25 C26 96.21(16)
O4 S3 C25 C30 27.81(19)
O5 S3 C25 C30 155.75(16)
N2 S3 C25 C30 -84.48(17)
C30 C25 C26 C27 -1.7(3)
S3 C25 C26 C27 177.58(15)
C25 C26 C27 C28 0.1(3)
C26 C27 C28 C29 1.6(3)
C26 C27 C28 C31 -177.5(2)
C27 C28 C29 C30 -1.7(3)
C31 C28 C29 C30 177.4(2)
C28 C29 C30 C25 0.1(3)
C26 C25 C30 C29 1.6(3)
S3 C25 C30 C29 -177.66(17)
S3 N2 S4 O6 52.30(13)
S3 N2 S4 C41 173.00(10)
S3 N2 S4 C32 -74.07(12)
O6 S4 C32 C33 -155.99(13)
N2 S4 C32 C33 -24.66(16)
C41 S4 C32 C33 85.39(15)
O6 S4 C32 C37 29.80(17)
N2 S4 C32 C37 161.13(14)
C41 S4 C32 C37 -88.82(16)
C37 C32 C33 C34 1.2(3)
S4 C32 C33 C34 -172.81(14)
C32 C33 C34 C35 -0.5(3)
C33 C34 C35 C36 -0.8(3)
C34 C35 C36 C37 1.5(3)
C33 C32 C37 C36 -0.6(3)
S4 C32 C37 C36 173.11(13)
C33 C32 C37 Si3 176.81(14)
S4 C32 C37 Si3 -9.5(2)
C35 C36 C37 C32 -0.7(3)
C35 C36 C37 Si3 -178.52(16)
C32 C37 Si3 C38 -71.18(19)
C36 C37 Si3 C38 106.21(16)
C32 C37 Si3 C40 57.9(2)
C36 C37 Si3 C40 -124.72(16)
C32 C37 Si3 C39 172.97(18)
C36 C37 Si3 C39 -9.64(18)
O6 S4 C41 C42 -115.94(15)
N2 S4 C41 C42 117.76(15)
C32 S4 C41 C42 2.18(17)
O6 S4 C41 Si4 60.11(12)
N2 S4 C41 Si4 -66.19(12)
C32 S4 C41 Si4 178.22(9)
S4 C41 C42 C43 176.24(15)
Si4 C41 C42 C43 0.5(3)
C41 C42 C43 C45 -119.5(2)
C41 C42 C43 C44 118.9(2)
C42 C41 Si4 C48 -179.61(17)
S4 C41 Si4 C48 4.70(14)
C42 C41 Si4 C46 60.46(19)
S4 C41 Si4 C46 -115.23(12)
C42 C41 Si4 C47 -59.58(19)
S4 C41 Si4 C47 124.73(11)
